data_1525306
loop_
_publ_author_name
'Skolozdra, R.V.'
'Koretskaya, O.E.'

_publ_section_title
;
 Magnetic properties and crystal structure of R Co6 Sn6 compounds (R= Y,
 Tb, Dy, Ho, Er, Tm, Lu)
;
_journal_name_full 'Ukrains'kii Fizichnii Zhurnal (Ukrainian Edition)'
_journal_page_first 877
_journal_page_last 879
_journal_volume 29
_journal_year 1984
_chemical_formula_sum 'Co3 Ho0.33 Sn3'
_chemical_name_systematic '(Co3 Sn3) Ho0.33'
_space_group_IT_number 191
_symmetry_space_group_name_Hall '-P 6 2'
_symmetry_space_group_name_H-M 'P 6/m m m'
_cell_angle_alpha 90
_cell_angle_beta 90
_cell_angle_gamma 120
_cell_formula_units_Z 1
_cell_length_a 5.364
_cell_length_b 5.364
_cell_length_c 4.26
_cell_volume 106.149
_citation_journal_id_ASTM UFZHAT
_cod_data_source_file Skolozdra_UFZHAT_1984_1073.cif
_cod_data_source_block Co3Ho0.33Sn3
_cod_original_cell_volume 106.1495
_cod_database_code 1525306

loop_
_symmetry_equiv_pos_as_xyz
x,y,z
x-y,x,z
-y,x-y,z
-x,-y,z
-x+y,-x,z
y,-x+y,z
-y,-x,-z
x-y,-y,-z
x,x-y,-z
y,x,-z
-x+y,y,-z
-x,-x+y,-z
-x,-y,-z
-x+y,-x,-z
y,-x+y,-z
x,y,-z
x-y,x,-z
-y,x-y,-z
y,x,z
-x+y,y,z
-x,-x+y,z
-y,-x,z
x-y,-y,z
x,x-y,z

loop_
_atom_site_label
_atom_site_type_symbol
_atom_site_fract_x
_atom_site_fract_y
_atom_site_fract_z
_atom_site_occupancy
_atom_site_U_iso_or_equiv
Ho1 Ho 0 0 0 0.33 0.0
Sn2 Sn 0 0 0.353 0.5 0.0
Co1 Co 0.5 0 0.5 1 0.0
Sn1 Sn 0.3333 0.6667 0 1 0.0
